data_4104031
loop_
_publ_author_name
'Man-Li Cao'
'Jin-Ji Wu'
'Hao-Jun Mo'
'Bao-Hui Ye'

_publ_section_title
;
 Template Trapping and Crystal Structure of the Magic Number (H2O)21
 Cluster in the Tetrahedral Hole of a Nanoscale Global Ion Packed in a
 Face-Centered cubic Pattern
;
_journal_name_full 'Journal of the American Chemical Society'
_journal_page_first 3458
_journal_page_last 3459
_journal_paper_doi 10.1021/ja810107a
_journal_volume 131
_journal_year 2009
_chemical_formula_sum 'C192 H240 Br6 Co9 N84 O74'
_chemical_formula_weight 5918.51
_chemical_name_systematic
; 
 ? 
;
_space_group_IT_number 202
_symmetry_cell_setting cubic
_symmetry_space_group_name_Hall '-F 2 2 3'
_symmetry_space_group_name_H-M 'F m -3'
_atom_sites_solution_hydrogens geom
_atom_sites_solution_primary direct
_atom_sites_solution_secondary difmap
_audit_creation_method SHELXL-97
_cell_angle_alpha 90.00
_cell_angle_beta 90.00
_cell_angle_gamma 90.00
_cell_formula_units_Z 4
_cell_length_a 30.1073(2)
_cell_length_b 30.1073(2)
_cell_length_c 30.1073(2)
_cell_measurement_reflns_used 2387
_cell_measurement_temperature 100(2)
_cell_measurement_theta_max 26.00
_cell_measurement_theta_min 2.71
_cell_volume 27290.7(3)
_computing_structure_refinement 'SHELXL-97 (Sheldrick, 1997)'
_computing_structure_solution 'SHELXS-97 (Sheldrick, 1990)'
_diffrn_ambient_temperature 100(2)
_diffrn_measured_fraction_theta_full 0.995
_diffrn_measured_fraction_theta_max 0.995
_diffrn_measurement_device_type 'multiwire proportional'
_diffrn_measurement_method 'phi and omega scans'
_diffrn_radiation_monochromator graphite
_diffrn_radiation_source 'fine-focus sealed tube'
_diffrn_radiation_type MoK\a
_diffrn_radiation_wavelength 0.71073
_diffrn_reflns_av_R_equivalents 0.0533
_diffrn_reflns_av_sigmaI/netI 0.0820
_diffrn_reflns_limit_h_max 37
_diffrn_reflns_limit_h_min -37
_diffrn_reflns_limit_k_max 37
_diffrn_reflns_limit_k_min -37
_diffrn_reflns_limit_l_max 37
_diffrn_reflns_limit_l_min -37
_diffrn_reflns_number 8392
_diffrn_reflns_theta_full 26.00
_diffrn_reflns_theta_max 26.00
_diffrn_reflns_theta_min 2.71
_diffrn_standards_decay_% negligible
_exptl_absorpt_coefficient_mu 1.502
_exptl_absorpt_correction_T_max 0.8060
_exptl_absorpt_correction_T_min 0.6138
_exptl_absorpt_correction_type multi-scan
_exptl_absorpt_process_details SADABS
_exptl_crystal_colour red
_exptl_crystal_density_diffrn 1.440
_exptl_crystal_density_method 'not measured'
_exptl_crystal_description block
_exptl_crystal_F_000 12101.3
_exptl_crystal_size_max 0.36
_exptl_crystal_size_mid 0.22
_exptl_crystal_size_min 0.15
_refine_diff_density_max 0.975
_refine_diff_density_min -1.141
_refine_diff_density_rms 0.106
_refine_ls_extinction_method none
_refine_ls_goodness_of_fit_ref 1.005
_refine_ls_hydrogen_treatment constr
_refine_ls_matrix_type full
_refine_ls_number_parameters 152
_refine_ls_number_reflns 2387
_refine_ls_number_restraints 0
_refine_ls_restrained_S_all 1.005
_refine_ls_R_factor_all 0.1192
_refine_ls_R_factor_gt 0.0682
_refine_ls_shift/su_max 0.000
_refine_ls_shift/su_mean 0.000
_refine_ls_structure_factor_coef Fsqd
_refine_ls_weighting_details 'calc w=1/[\s^2^(Fo^2^)+(0.1145P)^2^+0.0000P] where P=(Fo^2^+2Fc^2^)/3'
_refine_ls_weighting_scheme calc
_refine_ls_wR_factor_gt 0.1794
_refine_ls_wR_factor_ref 0.2023
_reflns_number_gt 1289
_reflns_number_total 2387
_reflns_threshold_expression >2sigma(I)
_cod_data_source_file ja810107a_si_001_1.cif
_cod_data_source_block 1
_cod_original_cell_volume 27290.8(3)
_cod_original_sg_symbol_H-M 'F m -3 m'
_cod_database_code 4104031

loop_
_symmetry_equiv_pos_as_xyz
'x, y, z'
'-x, -y, z'
'-x, y, -z'
'x, -y, -z'
'z, x, y'
'z, -x, -y'
'-z, -x, y'
'-z, x, -y'
'y, z, x'
'-y, z, -x'
'y, -z, -x'
'-y, -z, x'
'x, y+1/2, z+1/2'
'-x, -y+1/2, z+1/2'
'-x, y+1/2, -z+1/2'
'x, -y+1/2, -z+1/2'
'z, x+1/2, y+1/2'
'z, -x+1/2, -y+1/2'
'-z, -x+1/2, y+1/2'
'-z, x+1/2, -y+1/2'
'y, z+1/2, x+1/2'
'-y, z+1/2, -x+1/2'
'y, -z+1/2, -x+1/2'
'-y, -z+1/2, x+1/2'
'x+1/2, y, z+1/2'
'-x+1/2, -y, z+1/2'
'-x+1/2, y, -z+1/2'
'x+1/2, -y, -z+1/2'
'z+1/2, x, y+1/2'
'z+1/2, -x, -y+1/2'
'-z+1/2, -x, y+1/2'
'-z+1/2, x, -y+1/2'
'y+1/2, z, x+1/2'
'-y+1/2, z, -x+1/2'
'y+1/2, -z, -x+1/2'
'-y+1/2, -z, x+1/2'
'x+1/2, y+1/2, z'
'-x+1/2, -y+1/2, z'
'-x+1/2, y+1/2, -z'
'x+1/2, -y+1/2, -z'
'z+1/2, x+1/2, y'
'z+1/2, -x+1/2, -y'
'-z+1/2, -x+1/2, y'
'-z+1/2, x+1/2, -y'
'y+1/2, z+1/2, x'
'-y+1/2, z+1/2, -x'
'y+1/2, -z+1/2, -x'
'-y+1/2, -z+1/2, x'
'-x, -y, -z'
'x, y, -z'
'x, -y, z'
'-x, y, z'
'-z, -x, -y'
'-z, x, y'
'z, x, -y'
'z, -x, y'
'-y, -z, -x'
'y, -z, x'
'-y, z, x'
'y, z, -x'
'-x, -y+1/2, -z+1/2'
'x, y+1/2, -z+1/2'
'x, -y+1/2, z+1/2'
'-x, y+1/2, z+1/2'
'-z, -x+1/2, -y+1/2'
'-z, x+1/2, y+1/2'
'z, x+1/2, -y+1/2'
'z, -x+1/2, y+1/2'
'-y, -z+1/2, -x+1/2'
'y, -z+1/2, x+1/2'
'-y, z+1/2, x+1/2'
'y, z+1/2, -x+1/2'
'-x+1/2, -y, -z+1/2'
'x+1/2, y, -z+1/2'
'x+1/2, -y, z+1/2'
'-x+1/2, y, z+1/2'
'-z+1/2, -x, -y+1/2'
'-z+1/2, x, y+1/2'
'z+1/2, x, -y+1/2'
'z+1/2, -x, y+1/2'
'-y+1/2, -z, -x+1/2'
'y+1/2, -z, x+1/2'
'-y+1/2, z, x+1/2'
'y+1/2, z, -x+1/2'
'-x+1/2, -y+1/2, -z'
'x+1/2, y+1/2, -z'
'x+1/2, -y+1/2, z'
'-x+1/2, y+1/2, z'
'-z+1/2, -x+1/2, -y'
'-z+1/2, x+1/2, y'
'z+1/2, x+1/2, -y'
'z+1/2, -x+1/2, y'
'-y+1/2, -z+1/2, -x'
'y+1/2, -z+1/2, x'
'-y+1/2, z+1/2, x'
'y+1/2, z+1/2, -x'

loop_
_atom_site_label
_atom_site_type_symbol
_atom_site_fract_x
_atom_site_fract_y
_atom_site_fract_z
_atom_site_U_iso_or_equiv
_atom_site_adp_type
_atom_site_occupancy
_atom_site_symmetry_multiplicity
_atom_site_calc_flag
_atom_site_refinement_flags
_atom_site_disorder_group
Co1 Co 0.10521(2) 0.60521(2) 0.60521(2) 0.0217(3) Uani 1 3 d S .
Co2 Co 0.0000 0.5000 0.5000 0.0222(7) Uani 1 24 d S .
Br1 Br 0.39171(5) 0.60829(5) 0.39171(5) 0.1390(12) Uani 0.75 3 d SP .
C1 C 0.19519(17) 0.65541(18) 0.58764(17) 0.0346(13) Uani 1 1 d . .
H1A H 0.1800 0.6807 0.5968 0.042 Uiso 1 1 d R .
C2 C 0.23835(18) 0.66003(19) 0.57256(19) 0.0408(14) Uani 1 1 d . .
H2A H 0.2519 0.6878 0.5718 0.049 Uiso 1 1 d R .
C3 C 0.26103(19) 0.6223(2) 0.5590(2) 0.0426(15) Uani 1 1 d . .
H3A H 0.2902 0.6245 0.5489 0.051 Uiso 1 1 d R .
C4 C 0.24029(16) 0.58176(18) 0.56074(18) 0.0342(13) Uani 1 1 d . .
H4A H 0.2549 0.5562 0.5515 0.041 Uiso 1 1 d R .
C5 C 0.19658(15) 0.57967(16) 0.57639(16) 0.0274(12) Uani 1 1 d . .
C6 C 0.17224(16) 0.53732(14) 0.58115(15) 0.0234(10) Uani 1 1 d . .
C7 C 0.1090(2) 0.5000 0.6041(2) 0.0212(14) Uani 1 2 d S .
C8 C 0.4779(3) 0.6467(2) 0.2993(2) 0.071(2) Uani 1 1 d . .
H8A H 0.4601 0.6321 0.3200 0.085 Uiso 1 1 d R .
C9 C 0.5000 0.6855(3) 0.2443(3) 0.052(2) Uani 1 2 d S .
H9A H 0.5000 0.7029 0.2189 0.063 Uiso 1 2 d SR .
N1 N 0.17454(13) 0.61597(13) 0.58936(13) 0.0266(10) Uani 1 1 d . .
N2 N 0.13106(13) 0.53944(12) 0.59487(12) 0.0222(9) Uani 1 1 d . .
N3 N 0.19559(17) 0.5000 0.57286(18) 0.0253(13) Uani 1 2 d S .
N4 N 0.46272(19) 0.67117(19) 0.2647(2) 0.0637(17) Uani 1 1 d . .
H4B H 0.4350 0.6765 0.2572 0.076 Uiso 0.50 1 calc PR .
O1 O 0.07174(15) 0.5000 0.62159(14) 0.0218(10) Uani 1 2 d S .
O1W O 0.0000 0.5000 0.5686(2) 0.0366(18) Uani 1 4 d S .
H1WA H 0.0215 0.5000 0.5866 0.055 Uiso 1 2 d SR .
O2W O 0.2500 0.7500 0.7500 0.168(12) Uani 1 12 d S .
H2WA H 0.2695 0.7695 0.7305 0.252 Uiso 0.50 3 d SPR .
O3W O 0.33049(18) 0.66951(18) 0.66951(18) 0.078(3) Uani 1 3 d S .
H3WA H 0.3481 0.6519 0.6519 0.117 Uiso 1 3 d SR .
H3WB H 0.3169 0.6904 0.6522 0.117 Uiso 0.33 1 d PR .
O4W O 0.29890(17) 0.74401(14) 0.62936(17) 0.0684(14) Uani 1 1 d . .
H4WA H 0.2715 0.7472 0.6322 0.103 Uiso 1 1 d R .
H4WB H 0.3164 0.7408 0.6065 0.103 Uiso 1 1 d R .
O5W O 0.3047(2) 0.8047(2) 0.6953(2) 0.111(4) Uani 1 3 d S .
H5WA H 0.2981 0.7828 0.6761 0.166 Uiso 0.67 1 d PR .
O6W O 0.3466(9) 0.5000 0.5273(8) 0.126(6) Uiso 0.414(17) 2 d SP 1
O6W' O 0.3552(8) 0.5383(9) 0.5221(7) 0.126(6) Uiso 0.293(8) 1 d P 2
O7W O 0.479(3) 0.533(2) 0.5000 0.16(4) Uiso 0.17 2 d SP .

loop_
_atom_site_aniso_label
_atom_site_aniso_U_11
_atom_site_aniso_U_22
_atom_site_aniso_U_33
_atom_site_aniso_U_23
_atom_site_aniso_U_13
_atom_site_aniso_U_12
Co1 0.0217(3) 0.0217(3) 0.0217(3) -0.0014(3) -0.0014(3) -0.0014(3)
Co2 0.0222(7) 0.0222(7) 0.0222(7) 0.000 0.000 0.000
Br1 0.1390(12) 0.1390(12) 0.1390(12) 0.0226(10) -0.0226(10) 0.0226(10)
C1 0.032(3) 0.032(3) 0.041(3) 0.003(2) 0.001(2) -0.004(2)
C2 0.037(3) 0.036(3) 0.049(4) 0.006(3) -0.002(3) -0.017(3)
C3 0.026(3) 0.043(4) 0.058(4) 0.004(3) 0.002(3) -0.008(3)
C4 0.028(3) 0.031(3) 0.044(3) 0.004(2) 0.006(2) -0.004(2)
C5 0.024(3) 0.031(3) 0.027(3) 0.001(2) -0.006(2) 0.001(2)
C6 0.027(3) 0.024(3) 0.019(3) 0.003(2) -0.002(2) 0.000(2)
C7 0.021(4) 0.023(4) 0.020(3) 0.000 -0.002(3) 0.000
C8 0.120(7) 0.053(4) 0.041(4) -0.013(3) 0.015(4) -0.016(4)
C9 0.047(6) 0.050(6) 0.060(6) -0.003(4) 0.000 0.000
N1 0.023(2) 0.027(2) 0.029(2) 0.0022(17) 0.0009(17) -0.0054(18)
N2 0.017(2) 0.027(2) 0.023(2) 0.0007(16) -0.0010(16) 0.0012(17)
N3 0.019(3) 0.029(3) 0.028(3) 0.000 -0.001(2) 0.000
N4 0.063(4) 0.057(4) 0.071(4) -0.024(3) 0.011(3) -0.009(3)
O1 0.023(3) 0.022(3) 0.020(2) 0.000 0.0036(19) 0.000
O1W 0.021(4) 0.066(5) 0.023(4) 0.000 0.000 0.000
O2W 0.168(12) 0.168(12) 0.168(12) 0.000 0.000 0.000
O3W 0.078(3) 0.078(3) 0.078(3) 0.021(3) -0.021(3) -0.021(3)
O4W 0.080(4) 0.053(3) 0.073(3) 0.008(2) -0.007(3) -0.020(2)
O5W 0.111(4) 0.111(4) 0.111(4) -0.045(5) -0.045(5) 0.045(5)

loop_
_atom_type_symbol
_atom_type_description
_atom_type_scat_dispersion_real
_atom_type_scat_dispersion_imag
_atom_type_scat_source
C C 0.0033 0.0016 'International Tables Vol C Tables 4.2.6.8 and 6.1.1.4'
H H 0.0000 0.0000 'International Tables Vol C Tables 4.2.6.8 and 6.1.1.4'
N N 0.0061 0.0033 'International Tables Vol C Tables 4.2.6.8 and 6.1.1.4'
O O 0.0106 0.0060 'International Tables Vol C Tables 4.2.6.8 and 6.1.1.4'
Co Co 0.3494 0.9721 'International Tables Vol C Tables 4.2.6.8 and 6.1.1.4'
Br Br -0.2901 2.4595 'International Tables Vol C Tables 4.2.6.8 and 6.1.1.4'

loop_
_geom_angle_atom_site_label_1
_geom_angle_atom_site_label_2
_geom_angle_atom_site_label_3
_geom_angle
_geom_angle_site_symmetry_1
_geom_angle_site_symmetry_3
N2 Co1 N2 104.61(12) 41_455 .
N2 Co1 N2 104.61(12) 41_455 33_455
N2 Co1 N2 104.61(12) . 33_455
N2 Co1 N1 83.25(14) 41_455 .
N2 Co1 N1 75.93(14) . .
N2 Co1 N1 171.52(15) 33_455 .
N2 Co1 N1 75.93(14) 41_455 41_455
N2 Co1 N1 171.52(15) . 41_455
N2 Co1 N1 83.25(14) 33_455 41_455
N1 Co1 N1 95.82(14) . 41_455
N2 Co1 N1 171.52(15) 41_455 33_455
N2 Co1 N1 83.25(14) . 33_455
N2 Co1 N1 75.93(14) 33_455 33_455
N1 Co1 N1 95.82(14) . 33_455
N1 Co1 N1 95.82(14) 41_455 33_455
O1W Co2 O1W 90.000(1) 49_566 81_565
O1W Co2 O1W 180.000(1) 49_566 .
O1W Co2 O1W 90.0 81_565 .
O1W Co2 O1W 90.0 49_566 41_455
O1W Co2 O1W 90.0 81_565 41_455
O1W Co2 O1W 90.000(1) . 41_455
O1W Co2 O1W 90.0 49_566 33_455
O1W Co2 O1W 180.000(1) 81_565 33_455
O1W Co2 O1W 90.000(1) . 33_455
O1W Co2 O1W 90.000(1) 41_455 33_455
O1W Co2 O1W 90.000(1) 49_566 89_556
O1W Co2 O1W 90.000(2) 81_565 89_556
O1W Co2 O1W 90.000(1) . 89_556
O1W Co2 O1W 180.0 41_455 89_556
O1W Co2 O1W 90.000(1) 33_455 89_556
N1 C1 C2 122.5(5) . .
N1 C1 H1A 119.1 . .
C2 C1 H1A 118.4 . .
C1 C2 C3 118.5(5) . .
C1 C2 H2A 120.8 . .
C3 C2 H2A 120.7 . .
C4 C3 C2 119.5(5) . .
C4 C3 H3A 120.2 . .
C2 C3 H3A 120.3 . .
C3 C4 C5 118.7(5) . .
C3 C4 H4A 120.7 . .
C5 C4 H4A 120.6 . .
N1 C5 C4 121.9(4) . .
N1 C5 C6 115.5(4) . .
C4 C5 C6 122.5(5) . .
N2 C6 N3 126.4(4) . .
N2 C6 C5 117.3(4) . .
N3 C6 C5 116.3(5) . .
O1 C7 N2 121.2(3) . 51_565
O1 C7 N2 121.2(3) . .
N2 C7 N2 117.6(6) 51_565 .
C8 C8 N4 109.7(4) 52_655 .
C8 C8 H8A 125.0 52_655 .
N4 C8 H8A 125.3 . .
N4 C9 N4 112.6(9) 52_655 .
N4 C9 H9A 123.7 52_655 .
N4 C9 H9A 123.7 . .
C5 N1 C1 118.8(4) . .
C5 N1 Co1 114.9(3) . .
C1 N1 Co1 126.0(4) . .
C6 N2 C7 118.3(4) . .
C6 N2 Co1 115.7(3) . .
C7 N2 Co1 125.8(3) . .
C6 N3 C6 112.8(6) . 51_565
C9 N4 C8 104.0(7) . .
C9 N4 H4B 128.0 . .
C8 N4 H4B 128.0 . .
Co2 O1W H1WA 130.0 . .
H3WA O3W H3WB 109.1 . .
H4WA O4W H4WB 133.5 . .
O7W O7W O7W 60.000(12) 53_666 59_655
O7W O7W O7W 108(3) 53_666 7_665
O7W O7W O7W 109(7) 59_655 7_665
O7W O7W O7W 109(7) 53_666 57_666
O7W O7W O7W 61(10) 59_655 57_666
O7W O7W O7W 60.000(12) 7_665 57_666
O7W O7W O7W 59(6) 53_666 3_656
O7W O7W O7W 107(6) 59_655 3_656
O7W O7W O7W 59(6) 7_665 3_656
O7W O7W O7W 107(6) 57_666 3_656

loop_
_geom_bond_atom_site_label_1
_geom_bond_atom_site_label_2
_geom_bond_distance
_geom_bond_site_symmetry_2
Co1 N2 2.150(4) 41_455
Co1 N2 2.150(4) .
Co1 N2 2.150(4) 33_455
Co1 N1 2.165(4) .
Co1 N1 2.165(4) 41_455
Co1 N1 2.165(4) 33_455
Co2 O1W 2.066(6) 49_566
Co2 O1W 2.066(6) 81_565
Co2 O1W 2.066(6) .
Co2 O1W 2.066(6) 41_455
Co2 O1W 2.066(6) 33_455
Co2 O1W 2.066(6) 89_556
C1 N1 1.341(6) .
C1 C2 1.383(7) .
C1 H1A 0.9299 .
C2 C3 1.386(8) .
C2 H2A 0.9302 .
C3 C4 1.373(7) .
C3 H3A 0.9301 .
C4 C5 1.399(7) .
C4 H4A 0.9296 .
C5 N1 1.337(6) .
C5 C6 1.478(6) .
C6 N2 1.309(6) .
C6 N3 1.349(5) .
C7 O1 1.239(7) .
C7 N2 1.389(5) 51_565
C7 N2 1.389(5) .
C8 C8 1.332(15) 52_655
C8 N4 1.357(9) .
C8 H8A 0.9303 .
C9 N4 1.349(7) 52_655
C9 N4 1.349(7) .
C9 H9A 0.9288 .
N3 C6 1.349(5) 51_565
N4 H4B 0.8800 .
O1W H1WA 0.8429 .
O2W H2WA 1.0179 .
O3W H3WA 0.9204 .
O3W H3WB 0.9145 .
O4W H4WA 0.8361 .
O4W H4WB 0.8718 .
O5W H5WA 0.8980 .
O6W O6W 1.64(5) 50_556
O6W' O6W' 1.33(4) 50_556
O7W O7W 1.22(6) 53_666
O7W O7W 1.22(6) 59_655
O7W O7W 1.22(6) 7_665
O7W O7W 1.22(6) 57_666
O7W O7W 1.25(17) 3_656
